data_7156580
loop_
_publ_author_name
'Nayak, Sabita'
'Panda, Pravati'
'Raiguru, Bishnu Prasad'
'Mohapatra, Seetaram'
'Purohit, Chandra Shekhar'

_publ_section_title
;
 Base mediated green synthesis of enantiopure
 2-C-spiro-glycosyl-3-nitrochromenes.
;
_journal_issue 1
_journal_name_full 'Organic &amp; biomolecular chemistry'
_journal_page_first 74
_journal_page_last 82
_journal_paper_doi 10.1039/c8ob02278j
_journal_volume 17
_journal_year 2018
_chemical_formula_moiety 'C22 H25 O9'
_chemical_formula_sum 'C22 H25 O9'
_chemical_formula_weight 433.42
_space_group_crystal_system monoclinic
_space_group_IT_number 4
_space_group_name_Hall 'P 2yb'
_space_group_name_H-M_alt 'P 1 21 1'
_symmetry_space_group_name_Hall 'P 2yb'
_symmetry_space_group_name_H-M 'P 1 21 1'
_atom_sites_solution_hydrogens geom
_atom_sites_solution_primary dual
_audit_creation_date 2018-08-18
_audit_creation_method
;
Olex2 1.2-ac3
(compiled 2017.02.24 svn.r3390 for Rigaku Oxford Diffraction, GUI svn.r5318)
;
_audit_update_record
;
2018-09-24 deposited with the CCDC.
2018-11-19 downloaded from the CCDC.
;
_cell_angle_alpha 90
_cell_angle_beta 95.1820(10)
_cell_angle_gamma 90
_cell_formula_units_Z 2
_cell_length_a 6.83620(10)
_cell_length_b 15.7227(3)
_cell_length_c 10.03170(10)
_cell_measurement_reflns_used 16271
_cell_measurement_temperature 293(2)
_cell_measurement_theta_max 75.9640
_cell_measurement_theta_min 4.3580
_cell_volume 1073.84(3)
_computing_cell_refinement 'CrysAlisPro 1.171.39.46b (Rigaku OD, 2018)'
_computing_data_collection 'CrysAlisPro 1.171.39.46b (Rigaku OD, 2018)'
_computing_data_reduction 'CrysAlisPro 1.171.39.46b (Rigaku OD, 2018)'
_computing_molecular_graphics 'Olex2 (Dolomanov et al., 2009)'
_computing_publication_material 'Olex2 (Dolomanov et al., 2009)'
_computing_structure_refinement 'ShelXL (Sheldrick, 2015)'
_computing_structure_solution 'ShelXT (Sheldrick, 2015)'
_diffrn_ambient_temperature 293(2)
_diffrn_detector 'CCD plate'
_diffrn_detector_type 'Pilatus 200K'
_diffrn_measured_fraction_theta_full 0.9985
_diffrn_measured_fraction_theta_max 0.9894
_diffrn_measurement_details
;
List of Runs (angles in degrees, time in seconds):

  # Type    Start    End  Width  t~exp~   \w     \q     \k     \f   Frames
#--------------------------------------------------------------------------
  1  \w     -1.00  67.00   0.50    0.49    --    0.00  28.00 -93.00  136
  2  \w     35.00 103.00   0.50    1.95    --  102.08 -28.00 104.00  136
  3  \w    102.00 169.00   0.50    1.95    --  102.08  28.00 -93.00  134
  4  \w    -65.00   1.00   0.50    0.49    --    0.00 -37.00 -60.00  132
  5  \w    -62.00  22.00   0.50    0.49    --    0.00 -77.00-180.00  168
  6  \w    -22.00  62.00   0.50    0.49    --    0.00  77.00 -30.00  168
  7  \w    -67.00  67.00   0.50    0.49    --    0.00   0.00 -60.00  268
  8  \w    -67.00   1.00   0.50    0.49    --    0.00 -28.00 104.00  136
  9  \w    -22.00  62.00   0.50    0.49    --    0.00  77.00  30.00  168
 10  \w    -65.00   1.00   0.50    0.49    --    0.00 -37.00 -30.00  132
 11  \w     -1.00  67.00   0.50    0.49    --    0.00  19.00 -30.00  136
 12  \w     -1.00  65.00   0.50    0.49    --    0.00  37.00 -30.00  132
 13  \w     34.00 109.00   0.50    1.95    --  102.08 -94.00-180.00  150
 14  \w     80.00 164.00   0.50    1.95    --  102.08  77.00  60.00  168
 15  \w     80.00 164.00   0.50    1.95    --  102.08  77.00 -30.00  168
 16  \w     94.00 166.00   0.50    1.95    --  102.08 125.00 150.00  144
 17  \w     91.00 164.00   0.50    1.95    --  102.08  61.00  30.00  146
 18  \w    100.00 170.00   0.50    1.95    --  102.08  15.00 -30.00  140
 19  \w     80.00 164.00   0.50    1.95    --  102.08  77.00   0.00  168
 20  \w     34.00 109.00   0.50    1.95    --  102.08 -94.00 120.00  150
 21  \w     34.00 109.00   0.50    1.95    --  102.08 -94.00 -90.00  150
 22  \w    101.00 169.00   0.50    1.95    --  102.08  30.00  30.00  136
 23  \w    100.00 170.00   0.50    1.95    --  102.08  15.00  60.00  140
 24  \w     80.00 164.00   0.50    1.95    --  102.08  77.00 -90.00  168
 25  \w    100.00 170.00   0.50    1.95    --  102.08  15.00   0.00  140
 26  \w    100.00 165.00   0.50    1.95    --  102.08  45.00  30.00  130
 27  \w     98.00 165.00   0.50    1.95    --  102.08  48.00  64.50  134
 28  \w     81.00 164.00   0.50    1.95    --  102.08  75.00  -9.20  166
 29  \w     80.00 164.00   0.50    1.95    --  102.08  77.00  30.00  168
 30  \w    133.00 163.00   0.50    1.95    --  102.08  30.00 -30.00   60
 31  \w    101.00 127.00   0.50    1.95    --  102.08  30.00 -30.00   52
 32  \w    137.00 164.00   0.50    1.95    --  102.08  77.00 -60.00   54
 33  \w     91.00 130.00   0.50    1.95    --  102.08  61.00 -30.00   78
 34  \w     92.00 118.00   0.50    1.95    --  102.08  61.00  60.00   52
 35  \w     72.00  99.00   0.50    1.95    --  102.08 -61.00 -60.00   54
 36  \w     76.00 102.00   0.50    1.95    --  102.08 -30.00  30.00   52
 37  \w    100.00 139.00   0.50    1.95    --  102.08  15.00 -60.00   78
 38  \w     91.00 122.00   0.50    1.95    --  102.08  65.00 -69.39   62
 39  \w    103.00 129.00   0.50    1.95    --  102.08  45.00 -30.00   52
 40  \w     40.00 110.00   0.50    1.95    --  102.08 -61.00 150.00  140
 41  \w     92.00 118.00   0.50    1.95    --  102.08  61.00 -60.00   52
 42  \w     81.00 107.00   0.50    1.95    --  102.08  77.00 -60.00   52
 43  \w    100.00 126.00   0.50    1.95    --  102.08  15.00  30.00   52
 44  \w     40.00  69.00   0.50    1.95    --  102.08 -30.00  30.00   58
 45  \w     71.00 109.00   0.50    1.95    --  102.08 -94.00  60.00   76
;
_diffrn_measurement_device 'four-circle diffractometer'
_diffrn_measurement_device_type 'SuperNova, Dual, Cu at home/near, Pilatus 200K'
_diffrn_measurement_method '\w scans'
_diffrn_orient_matrix_type 'CrysAlisPro convention (1999,Acta A55,543-557)'
_diffrn_orient_matrix_UB_11 -0.0660699000
_diffrn_orient_matrix_UB_12 -0.0331026000
_diffrn_orient_matrix_UB_13 -0.1415103000
_diffrn_orient_matrix_UB_21 0.2158887000
_diffrn_orient_matrix_UB_22 -0.0038129000
_diffrn_orient_matrix_UB_23 -0.0322627000
_diffrn_orient_matrix_UB_31 0.0148521000
_diffrn_orient_matrix_UB_32 -0.0921614000
_diffrn_orient_matrix_UB_33 0.0520377000
_diffrn_radiation_monochromator mirror
_diffrn_radiation_probe x-ray
_diffrn_radiation_type 'Cu K\a'
_diffrn_radiation_wavelength 1.54184
_diffrn_reflns_av_R_equivalents 0.0589
_diffrn_reflns_av_unetI/netI 0.0276
_diffrn_reflns_Laue_measured_fraction_full 0.999
_diffrn_reflns_Laue_measured_fraction_max 0.999
_diffrn_reflns_limit_h_max 8
_diffrn_reflns_limit_h_min -8
_diffrn_reflns_limit_k_max 17
_diffrn_reflns_limit_k_min -18
_diffrn_reflns_limit_l_max 11
_diffrn_reflns_limit_l_min -11
_diffrn_reflns_number 17863
_diffrn_reflns_point_group_measured_fraction_full 0.902
_diffrn_reflns_point_group_measured_fraction_max 0.902
_diffrn_reflns_theta_full 66.600
_diffrn_reflns_theta_max 66.600
_diffrn_reflns_theta_min 4.426
_diffrn_source 'micro-focus sealed X-ray tube'
_diffrn_source_type 'SuperNova (Cu) X-ray Source'
_exptl_absorpt_coefficient_mu 0.881
_exptl_absorpt_correction_T_max 1.00000
_exptl_absorpt_correction_T_min 0.66197
_exptl_absorpt_correction_type multi-scan
_exptl_absorpt_process_details
;
CrysAlisPro 1.171.39.46b (Rigaku Oxford Diffraction, 2018)
Empirical absorption correction using spherical harmonics,
 implemented in SCALE3 ABSPACK scaling algorithm.
;
_exptl_crystal_colour 'dull yellowish yellow'
_exptl_crystal_colour_lustre dull
_exptl_crystal_colour_modifier yellowish
_exptl_crystal_colour_primary yellow
_exptl_crystal_density_diffrn 1.340
_exptl_crystal_description block
_exptl_crystal_F_000 458
_exptl_crystal_size_max 0.2
_exptl_crystal_size_mid 0.18
_exptl_crystal_size_min 0.15
_refine_diff_density_max 0.259
_refine_diff_density_min -0.226
_refine_diff_density_rms 0.053
_refine_ls_abs_structure_details
;
 Flack x determined using 1374 quotients [(I+)-(I-)]/[(I+)+(I-)]
 (Parsons, Flack and Wagner, Acta Cryst. B69 (2013) 249-259).
;
_refine_ls_abs_structure_Flack 0.26(10)
_refine_ls_extinction_method none
_refine_ls_goodness_of_fit_ref 1.100
_refine_ls_hydrogen_treatment constr
_refine_ls_matrix_type full
_refine_ls_number_parameters 285
_refine_ls_number_reflns 3414
_refine_ls_number_restraints 1
_refine_ls_restrained_S_all 1.100
_refine_ls_R_factor_all 0.0502
_refine_ls_R_factor_gt 0.0497
_refine_ls_shift/su_max 0.000
_refine_ls_shift/su_mean 0.000
_refine_ls_structure_factor_coef Fsqd
_refine_ls_weighting_details 'w=1/[\s^2^(Fo^2^)+(0.1147P)^2^+0.0544P] where P=(Fo^2^+2Fc^2^)/3'
_refine_ls_weighting_scheme calc
_refine_ls_wR_factor_gt 0.1455
_refine_ls_wR_factor_ref 0.1466
_reflns_Friedel_coverage 0.736
_reflns_Friedel_fraction_full 0.796
_reflns_Friedel_fraction_max 0.796
_reflns_number_gt 3342
_reflns_number_total 3414
_reflns_threshold_expression 'I > 2\s(I)'
_cod_data_source_file c8ob02278j2.cif
_cod_data_source_block csp_27072018
_cod_depositor_comments 'Adding full bibliography for 7156580.cif.'
_cod_database_code 7156580
_shelx_shelxl_version_number 2014/7
_chemical_oxdiff_formula 'C40 H48 N2 O20 '
_shelx_space_group_comment
;
The symmetry employed for this shelxl refinement is uniquely defined
by the following loop, which should always be used as a source of
symmetry information in preference to the above space-group names.
They are only intended as comments.
;
_diffrn_oxdiff_ac3_digest_frames
;
013a60a383aab3a670033a8115d55c36760004027cb
;
_reflns_odcompleteness_completeness 99.85
_reflns_odcompleteness_iscentric 1
_reflns_odcompleteness_theta 66.97
_olex2_refinement_description
;
1. Fixed Uiso
 At 1.2 times of:
  All C(H) groups, All C(H,H) groups
 At 1.5 times of:
  All C(H,H,H) groups
2.a Ternary CH refined with riding coordinates:
 C2(H2), C8(H8), C4(H4), C1(H1)
2.b Secondary CH2 refined with riding coordinates:
 C9(H9A,H9B)
2.c Aromatic/amide H refined with riding coordinates:
 C17(H17), C14(H14), C20(H20), C19(H19)
2.d Idealised Me refined as rotating group:
 C11(H11A,H11B,H11C), C6(H6A,H6B,H6C), C22(H22A,H22B,H22C), C12(H12A,H12B,
 H12C), C7(H7A,H7B,H7C)
;
_olex2_submission_special_instructions 'No special instructions were received'
_oxdiff_exptl_absorpt_empirical_details
;
Empirical correction (ABSPACK) includes:
- Absorption correction using spherical harmonics
- Frame scaling
;
_oxdiff_exptl_absorpt_empirical_full_max 6.049
_oxdiff_exptl_absorpt_empirical_full_min 0.309

loop_
_space_group_symop_operation_xyz
'x, y, z'
'-x, y+1/2, -z'

loop_
_atom_site_label
_atom_site_type_symbol
_atom_site_fract_x
_atom_site_fract_y
_atom_site_fract_z
_atom_site_U_iso_or_equiv
_atom_site_adp_type
_atom_site_occupancy
_atom_site_site_symmetry_order
_atom_site_calc_flag
_atom_site_refinement_flags_posn
O6 O 0.3313(3) 0.45489(14) 0.29848(19) 0.0401(5) Uani 1 1 d .
O1 O 0.4369(3) 0.60176(15) 0.4471(2) 0.0470(5) Uani 1 1 d .
O2 O 0.4105(4) 0.45515(17) 0.6609(2) 0.0515(6) Uani 1 1 d .
O5 O 0.6881(4) 0.6374(2) 0.1202(2) 0.0647(8) Uani 1 1 d .
O4 O 0.8251(4) 0.6120(2) 0.3297(3) 0.0700(9) Uani 1 1 d .
O3 O 0.3599(5) 0.59744(18) 0.6671(3) 0.0738(9) Uani 1 1 d .
O8 O 0.8423(4) 0.4114(3) 0.5329(5) 0.0911(12) Uani 1 1 d .
O7 O -0.2567(4) 0.3555(2) 0.0802(4) 0.0791(10) Uani 1 1 d .
C10 C 0.8228(5) 0.6709(2) 0.2225(3) 0.0480(7) Uani 1 1 d .
C21 C 0.7277(4) 0.3527(2) 0.5189(3) 0.0467(7) Uani 1 1 d .
C2 C 0.5724(4) 0.5346(2) 0.4285(3) 0.0393(6) Uani 1 1 d .
H2 H 0.6702 0.5326 0.5062 0.047 Uiso 1 1 calc R
C16 C 0.2030(4) 0.3886(2) 0.2752(3) 0.0392(6) Uani 1 1 d .
C3 C 0.4464(4) 0.4539(2) 0.4269(3) 0.0362(6) Uani 1 1 d .
C13 C 0.5353(4) 0.3669(2) 0.4489(3) 0.0419(7) Uani 1 1 d .
C17 C 0.0386(5) 0.4014(2) 0.1870(3) 0.0474(7) Uani 1 1 d .
H17 H 0.0178 0.4535 0.1442 0.057 Uiso 1 1 calc R
C15 C 0.2427(5) 0.3095(2) 0.3352(3) 0.0463(7) Uani 1 1 d .
C8 C 0.6770(4) 0.5498(2) 0.3033(3) 0.0479(8) Uani 1 1 d .
H8 H 0.7380 0.4965 0.2777 0.058 Uiso 1 1 calc R
C4 C 0.3088(4) 0.4763(2) 0.5357(3) 0.0409(7) Uani 1 1 d .
H4 H 0.1790 0.4497 0.5210 0.049 Uiso 1 1 calc R
C18 C -0.0949(5) 0.3358(3) 0.1631(4) 0.0559(9) Uani 1 1 d .
C9 C 0.5536(5) 0.5855(3) 0.1824(3) 0.0603(10) Uani 1 1 d .
H9A H 0.5032 0.5403 0.1230 0.072 Uiso 1 1 calc R
H9B H 0.4444 0.6187 0.2096 0.072 Uiso 1 1 calc R
C14 C 0.4280(5) 0.2984(2) 0.4124(4) 0.0502(7) Uani 1 1 d .
H14 H 0.4728 0.2442 0.4366 0.060 Uiso 1 1 calc R
C1 C 0.3013(5) 0.5732(2) 0.5351(3) 0.0467(7) Uani 1 1 d .
H1 H 0.1686 0.5937 0.5070 0.056 Uiso 1 1 calc R
O9 O 0.7680(7) 0.2822(3) 0.5576(6) 0.120(2) Uani 1 1 d .
C5 C 0.4012(6) 0.5251(3) 0.7495(3) 0.0564(8) Uani 1 1 d .
C20 C 0.1049(6) 0.2440(3) 0.3083(4) 0.0618(9) Uani 1 1 d .
H20 H 0.1279 0.1908 0.3473 0.074 Uiso 1 1 calc R
C19 C -0.0642(6) 0.2574(3) 0.2248(5) 0.0645(10) Uani 1 1 d .
H19 H -0.1567 0.2143 0.2102 0.077 Uiso 1 1 calc R
C11 C 1.0224(6) 0.6744(4) 0.1713(5) 0.0780(13) Uani 1 1 d .
H11A H 1.0566 0.6191 0.1402 0.117 Uiso 1 1 calc GR
H11B H 1.1176 0.6921 0.2421 0.117 Uiso 1 1 calc GR
H11C H 1.0206 0.7143 0.0988 0.117 Uiso 1 1 calc GR
C6 C 0.6040(8) 0.5353(5) 0.8246(5) 0.0889(16) Uani 1 1 d .
H6A H 0.6341 0.4859 0.8789 0.133 Uiso 1 1 calc GR
H6B H 0.6052 0.5848 0.8806 0.133 Uiso 1 1 calc GR
H6C H 0.7005 0.5416 0.7614 0.133 Uiso 1 1 calc GR
C22 C -0.4017(7) 0.2916(5) 0.0517(7) 0.0947(19) Uani 1 1 d .
H22A H -0.5130 0.3158 0.0000 0.142 Uiso 1 1 calc GR
H22B H -0.4422 0.2695 0.1341 0.142 Uiso 1 1 calc GR
H22C H -0.3479 0.2465 0.0019 0.142 Uiso 1 1 calc GR
C12 C 0.7566(8) 0.7558(4) 0.2695(6) 0.0852(15) Uani 1 1 d .
H12A H 0.7743 0.7980 0.2024 0.128 Uiso 1 1 calc GR
H12B H 0.8329 0.7710 0.3511 0.128 Uiso 1 1 calc GR
H12C H 0.6203 0.7529 0.2851 0.128 Uiso 1 1 calc GR
C7 C 0.2389(8) 0.5114(4) 0.8404(5) 0.0837(15) Uani 1 1 d .
H7A H 0.1168 0.5025 0.7872 0.126 Uiso 1 1 calc GR
H7B H 0.2282 0.5606 0.8959 0.126 Uiso 1 1 calc GR
H7C H 0.2687 0.4625 0.8959 0.126 Uiso 1 1 calc GR

loop_
_atom_site_aniso_label
_atom_site_aniso_U_11
_atom_site_aniso_U_22
_atom_site_aniso_U_33
_atom_site_aniso_U_23
_atom_site_aniso_U_13
_atom_site_aniso_U_12
O6 0.0424(10) 0.0354(11) 0.0424(10) -0.0010(8) 0.0029(8) -0.0055(9)
O1 0.0549(12) 0.0338(13) 0.0542(11) -0.0019(9) 0.0162(9) -0.0047(9)
O2 0.0689(14) 0.0417(13) 0.0444(11) 0.0012(10) 0.0090(9) 0.0008(11)
O5 0.0737(16) 0.079(2) 0.0419(11) 0.0016(11) 0.0055(10) -0.0300(15)
O4 0.0506(13) 0.090(2) 0.0665(14) 0.0268(15) -0.0090(10) -0.0342(14)
O3 0.134(3) 0.0411(15) 0.0495(12) -0.0078(11) 0.0237(14) 0.0009(17)
O8 0.0401(13) 0.073(2) 0.156(3) 0.018(2) -0.0122(16) -0.0022(14)
O7 0.0563(14) 0.079(3) 0.097(2) -0.0123(17) -0.0214(14) -0.0108(16)
C10 0.0474(15) 0.052(2) 0.0451(14) 0.0001(13) 0.0074(12) -0.0090(14)
C21 0.0323(12) 0.0408(18) 0.0655(18) 0.0080(13) -0.0042(11) 0.0038(13)
C2 0.0384(13) 0.0369(16) 0.0427(12) -0.0018(11) 0.0052(10) -0.0083(12)
C16 0.0401(13) 0.0350(16) 0.0432(13) -0.0081(10) 0.0071(10) -0.0052(12)
C3 0.0331(12) 0.0362(16) 0.0397(13) -0.0018(11) 0.0058(10) -0.0014(10)
C13 0.0368(13) 0.0393(18) 0.0498(15) 0.0010(12) 0.0041(11) 0.0034(11)
C17 0.0429(14) 0.047(2) 0.0513(15) -0.0072(13) 0.0009(11) -0.0011(13)
C15 0.0468(15) 0.0350(16) 0.0574(16) -0.0076(13) 0.0065(12) -0.0015(13)
C8 0.0410(14) 0.052(2) 0.0522(15) -0.0009(14) 0.0137(12) -0.0101(14)
C4 0.0403(14) 0.0390(17) 0.0451(14) -0.0029(11) 0.0124(11) -0.0025(11)
C18 0.0435(15) 0.063(3) 0.0611(18) -0.0202(17) 0.0028(13) -0.0070(15)
C9 0.0564(17) 0.080(3) 0.0444(15) 0.0011(16) 0.0025(13) -0.0222(19)
C14 0.0539(18) 0.0346(18) 0.0621(17) 0.0006(13) 0.0054(13) 0.0050(13)
C1 0.0492(15) 0.0420(19) 0.0510(15) -0.0007(12) 0.0163(12) 0.0037(13)
O9 0.092(3) 0.069(3) 0.187(5) 0.037(3) -0.058(3) -0.003(2)
C5 0.078(2) 0.053(2) 0.0404(14) -0.0033(14) 0.0156(14) -0.0069(18)
C20 0.066(2) 0.039(2) 0.081(2) -0.0050(17) 0.0065(17) -0.0085(17)
C19 0.056(2) 0.056(3) 0.081(2) -0.0181(19) 0.0044(17) -0.0195(17)
C11 0.062(2) 0.095(4) 0.082(3) -0.004(3) 0.0293(19) -0.019(2)
C6 0.091(3) 0.110(5) 0.064(2) -0.016(3) -0.002(2) -0.019(3)
C22 0.055(2) 0.112(5) 0.113(4) -0.039(3) -0.015(2) -0.017(3)
C12 0.085(3) 0.074(3) 0.092(3) -0.027(3) -0.013(2) 0.018(3)
C7 0.103(4) 0.085(4) 0.069(2) 0.000(2) 0.044(2) 0.005(3)

loop_
_atom_type_symbol
_atom_type_description
_atom_type_scat_dispersion_real
_atom_type_scat_dispersion_imag
_atom_type_scat_source
C C 0.0181 0.0091 'International Tables Vol C Tables 4.2.6.8 and 6.1.1.4'
H H 0.0000 0.0000 'International Tables Vol C Tables 4.2.6.8 and 6.1.1.4'
O O 0.0492 0.0322 'International Tables Vol C Tables 4.2.6.8 and 6.1.1.4'

loop_
_geom_angle_atom_site_label_1
_geom_angle_atom_site_label_2
_geom_angle_atom_site_label_3
_geom_angle
C16 O6 C3 115.6(2)
C1 O1 C2 108.5(2)
C5 O2 C4 109.1(3)
C9 O5 C10 107.5(2)
C8 O4 C10 110.5(2)
C1 O3 C5 110.9(3)
C18 O7 C22 118.4(4)
O5 C10 O4 105.6(3)
O5 C10 C11 108.5(3)
O5 C10 C12 111.3(3)
O4 C10 C11 109.6(4)
O4 C10 C12 109.1(4)
C12 C10 C11 112.6(4)
O8 C21 C13 119.2(3)
O9 C21 O8 122.7(3)
O9 C21 C13 118.1(3)
O1 C2 H2 108.9
O1 C2 C3 104.1(2)
O1 C2 C8 110.5(3)
C3 C2 H2 108.9
C8 C2 H2 108.9
C8 C2 C3 115.3(2)
O6 C16 C17 118.1(3)
O6 C16 C15 120.5(3)
C17 C16 C15 121.4(3)
O6 C3 C2 105.1(2)
O6 C3 C13 108.7(2)
O6 C3 C4 108.0(2)
C2 C3 C4 100.4(2)
C13 C3 C2 122.1(2)
C13 C3 C4 111.6(2)
C21 C13 C3 123.2(3)
C14 C13 C21 117.4(3)
C14 C13 C3 119.2(3)
C16 C17 H17 120.4
C16 C17 C18 119.3(4)
C18 C17 H17 120.4
C16 C15 C14 118.0(3)
C16 C15 C20 118.0(3)
C20 C15 C14 123.9(3)
O4 C8 C2 109.6(3)
O4 C8 H8 109.0
O4 C8 C9 103.3(3)
C2 C8 H8 109.0
C2 C8 C9 116.7(3)
C9 C8 H8 109.0
O2 C4 C3 106.9(2)
O2 C4 H4 113.4
O2 C4 C1 104.6(3)
C3 C4 H4 113.4
C1 C4 C3 104.4(2)
C1 C4 H4 113.4
O7 C18 C17 115.1(4)
O7 C18 C19 124.0(3)
C17 C18 C19 120.9(3)
O5 C9 C8 103.2(3)
O5 C9 H9A 111.1
O5 C9 H9B 111.1
C8 C9 H9A 111.1
C8 C9 H9B 111.1
H9A C9 H9B 109.1
C13 C14 C15 119.1(3)
C13 C14 H14 120.4
C15 C14 H14 120.4
O1 C1 C4 107.3(2)
O1 C1 H1 111.1
O3 C1 O1 110.9(3)
O3 C1 C4 105.2(3)
O3 C1 H1 111.1
C4 C1 H1 111.1
O2 C5 O3 105.9(2)
O2 C5 C6 107.5(4)
O2 C5 C7 110.1(4)
O3 C5 C6 109.1(4)
O3 C5 C7 110.2(4)
C7 C5 C6 113.6(3)
C15 C20 H20 119.6
C19 C20 C15 120.9(4)
C19 C20 H20 119.6
C18 C19 H19 120.3
C20 C19 C18 119.5(4)
C20 C19 H19 120.3
C10 C11 H11A 109.5
C10 C11 H11B 109.5
C10 C11 H11C 109.5
H11A C11 H11B 109.5
H11A C11 H11C 109.5
H11B C11 H11C 109.5
C5 C6 H6A 109.5
C5 C6 H6B 109.5
C5 C6 H6C 109.5
H6A C6 H6B 109.5
H6A C6 H6C 109.5
H6B C6 H6C 109.5
O7 C22 H22A 109.5
O7 C22 H22B 109.5
O7 C22 H22C 109.5
H22A C22 H22B 109.5
H22A C22 H22C 109.5
H22B C22 H22C 109.5
C10 C12 H12A 109.5
C10 C12 H12B 109.5
C10 C12 H12C 109.5
H12A C12 H12B 109.5
H12A C12 H12C 109.5
H12B C12 H12C 109.5
C5 C7 H7A 109.5
C5 C7 H7B 109.5
C5 C7 H7C 109.5
H7A C7 H7B 109.5
H7A C7 H7C 109.5
H7B C7 H7C 109.5

loop_
_geom_bond_atom_site_label_1
_geom_bond_atom_site_label_2
_geom_bond_distance
O6 C16 1.369(4)
O6 C3 1.448(3)
O1 C2 1.428(4)
O1 C1 1.410(4)
O2 C4 1.419(4)
O2 C5 1.419(4)
O5 C10 1.417(4)
O5 C9 1.416(4)
O4 C10 1.418(4)
O4 C8 1.416(4)
O3 C1 1.402(4)
O3 C5 1.420(5)
O8 C21 1.211(5)
O7 C18 1.358(5)
O7 C22 1.422(6)
C10 C11 1.502(5)
C10 C12 1.500(6)
C21 C13 1.451(4)
C21 O9 1.198(5)
C2 H2 0.9800
C2 C3 1.533(4)
C2 C8 1.520(4)
C16 C17 1.381(4)
C16 C15 1.397(5)
C3 C13 1.504(4)
C3 C4 1.545(3)
C13 C14 1.336(5)
C17 H17 0.9300
C17 C18 1.384(5)
C15 C14 1.434(5)
C15 C20 1.406(5)
C8 H8 0.9800
C8 C9 1.520(5)
C4 H4 0.9800
C4 C1 1.523(5)
C18 C19 1.386(7)
C9 H9A 0.9700
C9 H9B 0.9700
C14 H14 0.9300
C1 H1 0.9800
C5 C6 1.525(6)
C5 C7 1.514(5)
C20 H20 0.9300
C20 C19 1.382(6)
C19 H19 0.9300
C11 H11A 0.9600
C11 H11B 0.9600
C11 H11C 0.9600
C6 H6A 0.9600
C6 H6B 0.9600
C6 H6C 0.9600
C22 H22A 0.9600
C22 H22B 0.9600
C22 H22C 0.9600
C12 H12A 0.9600
C12 H12B 0.9600
C12 H12C 0.9600
C7 H7A 0.9600
C7 H7B 0.9600
C7 H7C 0.9600
